data_1559482
loop_
_publ_author_name
'Kranjc, Kri\<stof'
'Juranovi\<c, Amadej'
'Ko\<cevar, Marijan'
'Perdih, Franc'

_publ_section_title
;
 Supramolecular Diversity of Oxabicyclo[2.2.2]octenes Formed between
 Substituted 2H-Pyran-2-ones and Vinyl-Moiety-Containing Dienophiles
;
_journal_issue 10
_journal_name_full Symmetry
_journal_page_first 1714
_journal_paper_doi 10.3390/sym12101714
_journal_volume 12
_journal_year 2020
_chemical_formula_moiety 'C24 H28 N2 O8'
_chemical_formula_sum 'C24 H28 N2 O8'
_chemical_formula_weight 472.48
_chemical_name_systematic
;
N-[rel-(1S,4R,8R)-6-Acetyl-8-(2-oxo-1-pyrrolidinyl)-1-methyl-3-oxo-2-oxabicyclo[2.2.2]oct-5-en-4-yl]-3,4,5-trimethoxybenzamide
;
_space_group_IT_number 14
_space_group_name_Hall '-P 2yn'
_space_group_name_H-M_alt 'P 1 21/n 1'
_symmetry_cell_setting monoclinic
_symmetry_space_group_name_Hall '-P 2yn'
_symmetry_space_group_name_H-M 'P 1 21/n 1'
_atom_sites_solution_hydrogens geom
_atom_sites_solution_primary direct
_atom_sites_solution_secondary difmap
_audit_creation_method SHELXL-97
_cell_angle_alpha 90.00
_cell_angle_beta 113.734(3)
_cell_angle_gamma 90.00
_cell_formula_units_Z 4
_cell_length_a 10.1996(4)
_cell_length_b 19.6440(11)
_cell_length_c 12.5325(6)
_cell_measurement_reflns_used 4284
_cell_measurement_temperature 293(2)
_cell_measurement_theta_max 25.35
_cell_measurement_theta_min 2.55
_cell_volume 2298.7(2)
_computing_cell_refinement 'DENZO-SMN (Otwinowski & Minor, 1997)'
_computing_data_collection 'KappaCCD Reference Manual (Nonius, 1998)'
_computing_data_reduction 'DENZO-SMN (Otwinowski & Minor, 1997)'
_computing_molecular_graphics 'ORTEP-3 for Windows version 2.02 (Farrugia, 2008)'
_computing_publication_material 'WinGX publication routines (Farrugia, 1999)'
_computing_structure_refinement 'SHELXL-97 (Sheldrick, 1997)'
_computing_structure_solution 'SHELXS-97 (Sheldrick, 1997)'
_diffrn_ambient_temperature 293(2)
_diffrn_detector_area_resol_mean 0.055
_diffrn_measured_fraction_theta_full 0.991
_diffrn_measured_fraction_theta_max 0.991
_diffrn_measurement_device_type
;
Nonius KappaCCD area-detector diffractometer
;
_diffrn_measurement_method '\f scans + \w scans'
_diffrn_radiation_monochromator graphite
_diffrn_radiation_source 'fine-focus sealed tube'
_diffrn_radiation_type MoK\a
_diffrn_radiation_wavelength 0.71073
_diffrn_reflns_av_R_equivalents 0.0551
_diffrn_reflns_av_sigmaI/netI 0.0671
_diffrn_reflns_limit_h_max 12
_diffrn_reflns_limit_h_min -12
_diffrn_reflns_limit_k_max 23
_diffrn_reflns_limit_k_min -23
_diffrn_reflns_limit_l_max 15
_diffrn_reflns_limit_l_min -15
_diffrn_reflns_number 8146
_diffrn_reflns_theta_full 25.37
_diffrn_reflns_theta_max 25.37
_diffrn_reflns_theta_min 3.55
_exptl_absorpt_coefficient_mu 0.103
_exptl_absorpt_correction_T_max 0.9898
_exptl_absorpt_correction_T_min 0.9648
_exptl_absorpt_correction_type multi-scan
_exptl_absorpt_process_details 'SCALEPACK (Otwinowski & Minor, 1997)'
_exptl_crystal_colour colorless
_exptl_crystal_density_diffrn 1.365
_exptl_crystal_density_method 'not measured'
_exptl_crystal_description prism
_exptl_crystal_F_000 1000
_exptl_crystal_size_max 0.35
_exptl_crystal_size_mid 0.10
_exptl_crystal_size_min 0.10
_refine_diff_density_max 0.182
_refine_diff_density_min -0.212
_refine_diff_density_rms 0.047
_refine_ls_extinction_method none
_refine_ls_goodness_of_fit_ref 1.038
_refine_ls_hydrogen_treatment constr
_refine_ls_matrix_type full
_refine_ls_number_parameters 313
_refine_ls_number_reflns 4170
_refine_ls_number_restraints 0
_refine_ls_restrained_S_all 1.038
_refine_ls_R_factor_all 0.1184
_refine_ls_R_factor_gt 0.0573
_refine_ls_shift/su_max 0.000
_refine_ls_shift/su_mean 0.000
_refine_ls_structure_factor_coef Fsqd
_refine_ls_weighting_details 'calc w=1/[\s^2^(Fo^2^)+(0.0595P)^2^+1.4079P] where P=(Fo^2^+2Fc^2^)/3'
_refine_ls_weighting_scheme calc
_refine_ls_wR_factor_gt 0.1252
_refine_ls_wR_factor_ref 0.1572
_reflns_number_gt 2445
_reflns_number_total 4170
_reflns_threshold_expression >2\s(I)
_cod_data_source_file exo-3e.cif
_cod_data_source_block exo-3e
_cod_original_cell_volume 2298.65(19)
_cod_original_sg_symbol_H-M P21/n
_cod_database_code 1559482

loop_
_symmetry_equiv_pos_as_xyz
'x, y, z'
'-x+1/2, y+1/2, -z+1/2'
'-x, -y, -z'
'x-1/2, -y-1/2, z-1/2'

loop_
_atom_site_label
_atom_site_type_symbol
_atom_site_fract_x
_atom_site_fract_y
_atom_site_fract_z
_atom_site_U_iso_or_equiv
_atom_site_adp_type
_atom_site_occupancy
_atom_site_symmetry_multiplicity
_atom_site_calc_flag
_atom_site_refinement_flags
_atom_site_disorder_assembly
_atom_site_disorder_group
O1 O 0.3601(2) 0.77414(11) 0.36359(19) 0.0489(6) Uani 1 1 d . . .
O2 O 0.3140(3) 0.77437(13) 0.5222(2) 0.0613(7) Uani 1 1 d . . .
O3 O -0.1834(2) 0.82882(13) 0.2960(2) 0.0584(7) Uani 1 1 d . . .
O4 O 0.3012(2) 0.93038(13) 0.5557(2) 0.0560(7) Uani 1 1 d . . .
O5 O 0.3782(3) 0.90311(15) 0.0952(2) 0.0791(9) Uani 1 1 d . . .
O6 O 0.1666(2) 1.02146(14) 0.8753(2) 0.0582(7) Uani 1 1 d . . .
O7 O -0.0853(2) 0.96644(12) 0.8374(2) 0.0519(6) Uani 1 1 d . . .
O8 O -0.2391(2) 0.90181(13) 0.6391(2) 0.0543(6) Uani 1 1 d . . .
N1 N -0.0086(3) 0.75757(13) 0.2903(2) 0.0395(6) Uani 1 1 d . . .
N2 N 0.1040(3) 0.87755(13) 0.4293(2) 0.0416(6) Uani 1 1 d . . .
H2 H 0.0139 0.8702 0.4079 0.062 Uiso 1 1 calc R . .
C1 C 0.2891(3) 0.79677(17) 0.4272(3) 0.0442(8) Uani 1 1 d . . .
C2 C 0.1766(3) 0.84999(16) 0.3613(3) 0.0383(7) Uani 1 1 d . . .
C3 C 0.2472(3) 0.90195(16) 0.3150(3) 0.0392(7) Uani 1 1 d . . .
H3 H 0.2442 0.9482 0.3297 0.047 Uiso 1 1 calc R . .
C4 C 0.3146(3) 0.87800(16) 0.2515(3) 0.0409(7) Uani 1 1 d . . .
C5 C 0.3082(3) 0.80110(17) 0.2425(3) 0.0438(8) Uani 1 1 d . . .
C6 C 0.1499(3) 0.78079(18) 0.1838(3) 0.0472(8) Uani 1 1 d . . .
H6A H 0.1418 0.7316 0.1800 0.057 Uiso 1 1 calc R . .
H6B H 0.1088 0.7983 0.1048 0.057 Uiso 1 1 calc R . .
C7 C 0.0666(3) 0.80938(16) 0.2530(3) 0.0399(7) Uani 1 1 d . . .
H7 H -0.0046 0.8418 0.2028 0.048 Uiso 1 1 calc R . .
C8 C 0.4019(4) 0.7670(2) 0.1908(4) 0.0644(11) Uani 1 1 d . . .
H8A H 0.4014 0.7187 0.2021 0.097 Uiso 1 1 calc R . .
H8B H 0.4981 0.7838 0.2286 0.097 Uiso 1 1 calc R . .
H8C H 0.3660 0.7768 0.1090 0.097 Uiso 1 1 calc R . .
C9 C 0.3726(3) 0.92300(19) 0.1854(3) 0.0485(8) Uani 1 1 d . . .
C10 C 0.4170(4) 0.99278(19) 0.2292(3) 0.0578(10) Uani 1 1 d . . .
H10A H 0.4571 1.0150 0.1810 0.087 Uiso 1 1 calc R . .
H10B H 0.4875 0.9907 0.3079 0.087 Uiso 1 1 calc R . .
H10C H 0.3353 1.0179 0.2270 0.087 Uiso 1 1 calc R . .
C11 C 0.0238(4) 0.68435(17) 0.3014(3) 0.0513(9) Uani 1 1 d . . .
H11A H 0.1245 0.6762 0.3485 0.062 Uiso 1 1 calc R . .
H11B H -0.0020 0.6633 0.2256 0.062 Uiso 1 1 calc R . .
C12 C -0.0685(4) 0.6582(2) 0.3610(4) 0.0642(10) Uani 1 1 d . . .
H12A H -0.0182 0.6605 0.4451 0.077 Uiso 1 1 calc R . .
H12B H -0.0976 0.6115 0.3386 0.077 Uiso 1 1 calc R . .
C13 C -0.1967(4) 0.70552(19) 0.3184(4) 0.0586(10) Uani 1 1 d . . .
H13A H -0.2711 0.6889 0.2466 0.070 Uiso 1 1 calc R . .
H13B H -0.2362 0.7109 0.3766 0.070 Uiso 1 1 calc R . .
C14 C -0.1341(3) 0.77097(18) 0.2989(3) 0.0457(8) Uani 1 1 d . . .
C15 C 0.1755(3) 0.91473(16) 0.5263(3) 0.0409(7) Uani 1 1 d . . .
C16 C 0.0938(3) 0.93322(16) 0.5980(3) 0.0378(7) Uani 1 1 d . . .
C17 C 0.1670(3) 0.97188(16) 0.6974(3) 0.0395(7) Uani 1 1 d . . .
H17 H 0.2569 0.9895 0.7107 0.047 Uiso 1 1 calc R . .
C18 C 0.1064(3) 0.98427(17) 0.7764(3) 0.0410(8) Uani 1 1 d . . .
C19 C -0.0279(3) 0.95668(16) 0.7569(3) 0.0397(7) Uani 1 1 d . . .
C20 C -0.1046(3) 0.92229(16) 0.6536(3) 0.0386(7) Uani 1 1 d . . .
C21 C -0.0436(3) 0.90947(16) 0.5749(3) 0.0407(7) Uani 1 1 d . . .
H21 H -0.0941 0.8851 0.5070 0.049 Uiso 1 1 calc R . .
C22 C 0.3058(4) 1.0490(2) 0.9032(3) 0.0574(10) Uani 1 1 d . . .
H22A H 0.3051 1.0760 0.8391 0.086 Uiso 1 1 calc R . .
H22B H 0.3735 1.0126 0.9179 0.086 Uiso 1 1 calc R . .
H22C H 0.3324 1.0770 0.9714 0.086 Uiso 1 1 calc R . .
C23 C -0.0416(5) 0.9159(2) 0.9283(3) 0.0709(11) Uani 1 1 d . . .
H23A H 0.0611 0.9136 0.9640 0.106 Uiso 1 1 calc R . .
H23B H -0.0794 0.8723 0.8955 0.106 Uiso 1 1 calc R . .
H23C H -0.0773 0.9280 0.9859 0.106 Uiso 1 1 calc R . .
C24 C -0.3399(4) 0.8889(2) 0.5225(3) 0.0714(12) Uani 1 1 d . . .
H24A H -0.3133 0.8481 0.4940 0.107 Uiso 1 1 calc R . .
H24B H -0.3403 0.9266 0.4735 0.107 Uiso 1 1 calc R . .
H24C H -0.4338 0.8835 0.5218 0.107 Uiso 1 1 calc R . .

loop_
_atom_site_aniso_label
_atom_site_aniso_U_11
_atom_site_aniso_U_22
_atom_site_aniso_U_33
_atom_site_aniso_U_23
_atom_site_aniso_U_13
_atom_site_aniso_U_12
O1 0.0512(13) 0.0463(14) 0.0503(14) 0.0036(11) 0.0216(11) 0.0106(11)
O2 0.0690(17) 0.0669(18) 0.0440(15) 0.0098(13) 0.0187(12) 0.0057(13)
O3 0.0462(13) 0.0541(17) 0.0763(18) -0.0023(13) 0.0261(12) 0.0057(12)
O4 0.0430(13) 0.0764(18) 0.0558(15) -0.0208(13) 0.0274(11) -0.0160(12)
O5 0.112(2) 0.081(2) 0.0705(19) -0.0071(16) 0.0647(18) -0.0134(17)
O6 0.0507(14) 0.0799(18) 0.0488(14) -0.0258(13) 0.0251(11) -0.0125(12)
O7 0.0464(13) 0.0703(17) 0.0484(14) -0.0038(12) 0.0289(11) 0.0058(11)
O8 0.0395(13) 0.0746(18) 0.0515(14) -0.0090(12) 0.0210(11) -0.0101(11)
N1 0.0382(14) 0.0393(16) 0.0414(15) -0.0023(12) 0.0163(11) -0.0007(11)
N2 0.0397(14) 0.0493(17) 0.0418(15) -0.0081(13) 0.0227(12) -0.0054(12)
C1 0.0440(18) 0.047(2) 0.0399(19) -0.0036(16) 0.0155(15) -0.0047(15)
C2 0.0422(17) 0.0399(18) 0.0364(17) -0.0059(14) 0.0195(13) -0.0023(14)
C3 0.0387(16) 0.0363(18) 0.0447(18) -0.0019(14) 0.0189(14) -0.0010(13)
C4 0.0404(17) 0.0424(19) 0.0426(18) -0.0018(15) 0.0195(14) -0.0005(14)
C5 0.0510(19) 0.043(2) 0.0416(18) -0.0038(15) 0.0233(15) 0.0028(15)
C6 0.055(2) 0.052(2) 0.0397(18) -0.0096(16) 0.0245(15) -0.0043(16)
C7 0.0427(17) 0.0435(19) 0.0341(17) -0.0011(14) 0.0162(14) -0.0007(14)
C8 0.070(3) 0.058(2) 0.081(3) -0.009(2) 0.048(2) 0.0073(19)
C9 0.0418(18) 0.057(2) 0.052(2) 0.0014(17) 0.0244(16) 0.0035(16)
C10 0.053(2) 0.058(2) 0.072(3) 0.007(2) 0.0353(19) -0.0058(18)
C11 0.051(2) 0.042(2) 0.061(2) -0.0026(17) 0.0235(17) 0.0016(15)
C12 0.059(2) 0.054(2) 0.086(3) 0.015(2) 0.036(2) 0.0008(19)
C13 0.049(2) 0.058(2) 0.072(3) -0.001(2) 0.0273(18) -0.0069(18)
C14 0.0378(18) 0.048(2) 0.047(2) -0.0031(16) 0.0125(14) -0.0019(15)
C15 0.0457(19) 0.0422(19) 0.0365(17) -0.0020(15) 0.0184(14) -0.0036(15)
C16 0.0400(16) 0.0387(18) 0.0383(17) 0.0006(14) 0.0195(13) 0.0004(14)
C17 0.0371(16) 0.0441(19) 0.0403(18) -0.0045(15) 0.0186(14) -0.0019(14)
C18 0.0405(17) 0.046(2) 0.0366(17) -0.0075(15) 0.0160(14) 0.0027(14)
C19 0.0399(17) 0.047(2) 0.0389(18) 0.0008(15) 0.0232(14) 0.0068(14)
C20 0.0299(15) 0.0421(18) 0.0469(19) 0.0031(15) 0.0184(13) 0.0019(13)
C21 0.0405(17) 0.0450(19) 0.0360(17) -0.0046(14) 0.0147(13) -0.0018(14)
C22 0.047(2) 0.071(3) 0.052(2) -0.0191(19) 0.0172(16) -0.0141(17)
C23 0.087(3) 0.081(3) 0.060(2) 0.007(2) 0.046(2) 0.002(2)
C24 0.044(2) 0.098(3) 0.061(2) 0.001(2) 0.0100(18) -0.020(2)

loop_
_atom_type_symbol
_atom_type_description
_atom_type_scat_dispersion_real
_atom_type_scat_dispersion_imag
_atom_type_scat_source
C C 0.0033 0.0016 'International Tables Vol C Tables 4.2.6.8 and 6.1.1.4'
H H 0.0000 0.0000 'International Tables Vol C Tables 4.2.6.8 and 6.1.1.4'
N N 0.0061 0.0033 'International Tables Vol C Tables 4.2.6.8 and 6.1.1.4'
O O 0.0106 0.0060 'International Tables Vol C Tables 4.2.6.8 and 6.1.1.4'

loop_
_geom_angle_atom_site_label_1
_geom_angle_atom_site_label_2
_geom_angle_atom_site_label_3
_geom_angle
_geom_angle_site_symmetry_1
_geom_angle_site_symmetry_3
_geom_angle_publ_flag
C1 O1 C5 115.5(2) . . ?
C18 O6 C22 118.0(2) . . ?
C19 O7 C23 113.5(3) . . ?
C20 O8 C24 117.3(3) . . ?
C14 N1 C7 121.7(3) . . ?
C14 N1 C11 111.5(3) . . ?
C7 N1 C11 125.9(3) . . ?
C15 N2 C2 121.0(3) . . ?
C15 N2 H2 119.5 . . ?
C2 N2 H2 119.5 . . ?
O2 C1 O1 121.1(3) . . ?
O2 C1 C2 127.1(3) . . ?
O1 C1 C2 111.8(3) . . ?
N2 C2 C3 114.6(3) . . ?
N2 C2 C1 113.0(3) . . ?
C3 C2 C1 107.7(2) . . ?
N2 C2 C7 109.9(2) . . ?
C3 C2 C7 107.3(2) . . ?
C1 C2 C7 103.8(2) . . ?
C4 C3 C2 115.9(3) . . ?
C4 C3 H3 122.1 . . ?
C2 C3 H3 122.1 . . ?
C3 C4 C9 122.7(3) . . ?
C3 C4 C5 112.4(3) . . ?
C9 C4 C5 124.4(3) . . ?
O1 C5 C8 104.6(3) . . ?
O1 C5 C4 106.9(2) . . ?
C8 C5 C4 117.3(3) . . ?
O1 C5 C6 105.6(2) . . ?
C8 C5 C6 113.9(3) . . ?
C4 C5 C6 107.5(3) . . ?
C5 C6 C7 110.4(3) . . ?
C5 C6 H6A 109.6 . . ?
C7 C6 H6A 109.6 . . ?
C5 C6 H6B 109.6 . . ?
C7 C6 H6B 109.6 . . ?
H6A C6 H6B 108.1 . . ?
N1 C7 C6 113.9(3) . . ?
N1 C7 C2 111.0(2) . . ?
C6 C7 C2 107.7(2) . . ?
N1 C7 H7 108.0 . . ?
C6 C7 H7 108.0 . . ?
C2 C7 H7 108.0 . . ?
C5 C8 H8A 109.5 . . ?
C5 C8 H8B 109.5 . . ?
H8A C8 H8B 109.5 . . ?
C5 C8 H8C 109.5 . . ?
H8A C8 H8C 109.5 . . ?
H8B C8 H8C 109.5 . . ?
O5 C9 C10 121.3(3) . . ?
O5 C9 C4 120.3(3) . . ?
C10 C9 C4 118.4(3) . . ?
C9 C10 H10A 109.5 . . ?
C9 C10 H10B 109.5 . . ?
H10A C10 H10B 109.5 . . ?
C9 C10 H10C 109.5 . . ?
H10A C10 H10C 109.5 . . ?
H10B C10 H10C 109.5 . . ?
N1 C11 C12 102.7(3) . . ?
N1 C11 H11A 111.2 . . ?
C12 C11 H11A 111.2 . . ?
N1 C11 H11B 111.2 . . ?
C12 C11 H11B 111.2 . . ?
H11A C11 H11B 109.1 . . ?
C11 C12 C13 103.8(3) . . ?
C11 C12 H12A 111.0 . . ?
C13 C12 H12A 111.0 . . ?
C11 C12 H12B 111.0 . . ?
C13 C12 H12B 111.0 . . ?
H12A C12 H12B 109.0 . . ?
C14 C13 C12 102.7(3) . . ?
C14 C13 H13A 111.2 . . ?
C12 C13 H13A 111.2 . . ?
C14 C13 H13B 111.2 . . ?
C12 C13 H13B 111.2 . . ?
H13A C13 H13B 109.1 . . ?
O3 C14 N1 124.2(3) . . ?
O3 C14 C13 126.7(3) . . ?
N1 C14 C13 109.0(3) . . ?
O4 C15 N2 121.8(3) . . ?
O4 C15 C16 121.9(3) . . ?
N2 C15 C16 116.2(3) . . ?
C17 C16 C21 120.1(3) . . ?
C17 C16 C15 116.2(3) . . ?
C21 C16 C15 123.4(3) . . ?
C18 C17 C16 120.2(3) . . ?
C18 C17 H17 119.9 . . ?
C16 C17 H17 119.9 . . ?
O6 C18 C17 125.5(3) . . ?
O6 C18 C19 114.8(3) . . ?
C17 C18 C19 119.6(3) . . ?
O7 C19 C20 120.5(3) . . ?
O7 C19 C18 119.7(3) . . ?
C20 C19 C18 119.7(3) . . ?
O8 C20 C21 124.4(3) . . ?
O8 C20 C19 115.2(3) . . ?
C21 C20 C19 120.4(3) . . ?
C20 C21 C16 119.6(3) . . ?
C20 C21 H21 120.2 . . ?
C16 C21 H21 120.2 . . ?
O6 C22 H22A 109.5 . . ?
O6 C22 H22B 109.5 . . ?
H22A C22 H22B 109.5 . . ?
O6 C22 H22C 109.5 . . ?
H22A C22 H22C 109.5 . . ?
H22B C22 H22C 109.5 . . ?
O7 C23 H23A 109.5 . . ?
O7 C23 H23B 109.5 . . ?
H23A C23 H23B 109.5 . . ?
O7 C23 H23C 109.5 . . ?
H23A C23 H23C 109.5 . . ?
H23B C23 H23C 109.5 . . ?
O8 C24 H24A 109.5 . . ?
O8 C24 H24B 109.5 . . ?
H24A C24 H24B 109.5 . . ?
O8 C24 H24C 109.5 . . ?
H24A C24 H24C 109.5 . . ?
H24B C24 H24C 109.5 . . ?

loop_
_geom_bond_atom_site_label_1
_geom_bond_atom_site_label_2
_geom_bond_distance
_geom_bond_site_symmetry_2
_geom_bond_publ_flag
O1 C1 1.350(4) . ?
O1 C5 1.489(4) . ?
O2 C1 1.197(4) . ?
O3 C14 1.237(4) . ?
O4 C15 1.223(4) . ?
O5 C9 1.219(4) . ?
O6 C18 1.354(4) . ?
O6 C22 1.425(4) . ?
O7 C19 1.369(3) . ?
O7 C23 1.440(4) . ?
O8 C20 1.369(3) . ?
O8 C24 1.430(4) . ?
N1 C14 1.353(4) . ?
N1 C7 1.460(4) . ?
N1 C11 1.470(4) . ?
N2 C15 1.353(4) . ?
N2 C2 1.441(4) . ?
N2 H2 0.8600 . ?
C1 C2 1.526(4) . ?
C2 C3 1.494(4) . ?
C2 C7 1.585(4) . ?
C3 C4 1.329(4) . ?
C3 H3 0.9300 . ?
C4 C9 1.488(5) . ?
C4 C5 1.514(5) . ?
C5 C8 1.510(4) . ?
C5 C6 1.534(5) . ?
C6 C7 1.543(4) . ?
C6 H6A 0.9700 . ?
C6 H6B 0.9700 . ?
C7 H7 0.9800 . ?
C8 H8A 0.9600 . ?
C8 H8B 0.9600 . ?
C8 H8C 0.9600 . ?
C9 C10 1.478(5) . ?
C10 H10A 0.9600 . ?
C10 H10B 0.9600 . ?
C10 H10C 0.9600 . ?
C11 C12 1.509(5) . ?
C11 H11A 0.9700 . ?
C11 H11B 0.9700 . ?
C12 C13 1.516(5) . ?
C12 H12A 0.9700 . ?
C12 H12B 0.9700 . ?
C13 C14 1.499(5) . ?
C13 H13A 0.9700 . ?
C13 H13B 0.9700 . ?
C15 C16 1.496(4) . ?
C16 C17 1.392(4) . ?
C16 C21 1.392(4) . ?
C17 C18 1.384(4) . ?
C17 H17 0.9300 . ?
C18 C19 1.400(4) . ?
C19 C20 1.389(4) . ?
C20 C21 1.385(4) . ?
C21 H21 0.9300 . ?
C22 H22A 0.9600 . ?
C22 H22B 0.9600 . ?
C22 H22C 0.9600 . ?
C23 H23A 0.9600 . ?
C23 H23B 0.9600 . ?
C23 H23C 0.9600 . ?
C24 H24A 0.9600 . ?
C24 H24B 0.9600 . ?
C24 H24C 0.9600 . ?

loop_
_geom_hbond_atom_site_label_D
_geom_hbond_atom_site_label_H
_geom_hbond_atom_site_label_A
_geom_hbond_distance_DH
_geom_hbond_distance_HA
_geom_hbond_distance_DA
_geom_hbond_angle_DHA
_geom_hbond_site_symmetry_A
N2 H2 O3 0.86 2.10 2.891(3) 152.9 .

loop_
_geom_torsion_atom_site_label_1
_geom_torsion_atom_site_label_2
_geom_torsion_atom_site_label_3
_geom_torsion_atom_site_label_4
_geom_torsion
_geom_torsion_site_symmetry_1
_geom_torsion_site_symmetry_2
_geom_torsion_site_symmetry_3
_geom_torsion_site_symmetry_4
_geom_torsion_publ_flag
C5 O1 C1 O2 174.0(3) . . . . ?
C5 O1 C1 C2 -4.3(4) . . . . ?
C15 N2 C2 C3 -58.8(4) . . . . ?
C15 N2 C2 C1 65.0(4) . . . . ?
C15 N2 C2 C7 -179.7(3) . . . . ?
O2 C1 C2 N2 4.8(5) . . . . ?
O1 C1 C2 N2 -177.1(2) . . . . ?
O2 C1 C2 C3 132.3(3) . . . . ?
O1 C1 C2 C3 -49.6(3) . . . . ?
O2 C1 C2 C7 -114.2(4) . . . . ?
O1 C1 C2 C7 63.9(3) . . . . ?
N2 C2 C3 C4 -179.8(3) . . . . ?
C1 C2 C3 C4 53.7(4) . . . . ?
C7 C2 C3 C4 -57.4(4) . . . . ?
C2 C3 C4 C9 171.2(3) . . . . ?
C2 C3 C4 C5 -1.6(4) . . . . ?
C1 O1 C5 C8 -178.7(3) . . . . ?
C1 O1 C5 C4 56.2(3) . . . . ?
C1 O1 C5 C6 -58.1(3) . . . . ?
C3 C4 C5 O1 -52.5(3) . . . . ?
C9 C4 C5 O1 134.9(3) . . . . ?
C3 C4 C5 C8 -169.6(3) . . . . ?
C9 C4 C5 C8 17.8(5) . . . . ?
C3 C4 C5 C6 60.5(3) . . . . ?
C9 C4 C5 C6 -112.1(3) . . . . ?
O1 C5 C6 C7 57.4(3) . . . . ?
C8 C5 C6 C7 171.7(3) . . . . ?
C4 C5 C6 C7 -56.5(3) . . . . ?
C14 N1 C7 C6 -147.4(3) . . . . ?
C11 N1 C7 C6 20.6(4) . . . . ?
C14 N1 C7 C2 90.9(3) . . . . ?
C11 N1 C7 C2 -101.2(3) . . . . ?
C5 C6 C7 N1 -123.6(3) . . . . ?
C5 C6 C7 C2 0.0(4) . . . . ?
N2 C2 C7 N1 -54.4(3) . . . . ?
C3 C2 C7 N1 -179.5(2) . . . . ?
C1 C2 C7 N1 66.7(3) . . . . ?
N2 C2 C7 C6 -179.7(2) . . . . ?
C3 C2 C7 C6 55.1(3) . . . . ?
C1 C2 C7 C6 -58.7(3) . . . . ?
C3 C4 C9 O5 -149.3(4) . . . . ?
C5 C4 C9 O5 22.6(5) . . . . ?
C3 C4 C9 C10 28.2(5) . . . . ?
C5 C4 C9 C10 -159.9(3) . . . . ?
C14 N1 C11 C12 -20.0(4) . . . . ?
C7 N1 C11 C12 170.9(3) . . . . ?
N1 C11 C12 C13 30.6(4) . . . . ?
C11 C12 C13 C14 -30.3(4) . . . . ?
C7 N1 C14 O3 -12.8(5) . . . . ?
C11 N1 C14 O3 177.7(3) . . . . ?
C7 N1 C14 C13 170.2(3) . . . . ?
C11 N1 C14 C13 0.6(4) . . . . ?
C12 C13 C14 O3 -158.0(4) . . . . ?
C12 C13 C14 N1 19.0(4) . . . . ?
C2 N2 C15 O4 5.1(5) . . . . ?
C2 N2 C15 C16 -172.5(3) . . . . ?
O4 C15 C16 C17 2.8(5) . . . . ?
N2 C15 C16 C17 -179.6(3) . . . . ?
O4 C15 C16 C21 -172.1(3) . . . . ?
N2 C15 C16 C21 5.6(5) . . . . ?
C21 C16 C17 C18 3.0(5) . . . . ?
C15 C16 C17 C18 -172.1(3) . . . . ?
C22 O6 C18 C17 -1.8(5) . . . . ?
C22 O6 C18 C19 177.7(3) . . . . ?
C16 C17 C18 O6 -179.4(3) . . . . ?
C16 C17 C18 C19 1.1(5) . . . . ?
C23 O7 C19 C20 95.7(4) . . . . ?
C23 O7 C19 C18 -87.2(4) . . . . ?
O6 C18 C19 O7 -2.3(4) . . . . ?
C17 C18 C19 O7 177.2(3) . . . . ?
O6 C18 C19 C20 174.8(3) . . . . ?
C17 C18 C19 C20 -5.7(5) . . . . ?
C24 O8 C20 C21 -23.3(5) . . . . ?
C24 O8 C20 C19 158.2(3) . . . . ?
O7 C19 C20 O8 1.9(4) . . . . ?
C18 C19 C20 O8 -175.2(3) . . . . ?
O7 C19 C20 C21 -176.7(3) . . . . ?
C18 C19 C20 C21 6.2(5) . . . . ?
O8 C20 C21 C16 179.4(3) . . . . ?
C19 C20 C21 C16 -2.1(5) . . . . ?
C17 C16 C21 C20 -2.5(5) . . . . ?
C15 C16 C21 C20 172.1(3) . . . . ?
